data_2016925
loop_
_publ_author_name
'Lipstman, Sophia'
'Goldberg, Israel'

_publ_section_title
;
 Hydrogen-bonded assemblies of
 5,10,15,20-tetrakis(4-hydroxyphenyl)porphyrin with dimethylformamide,
 dimethylacetamide and water
;
_journal_coeditor_code GD3260
_journal_issue 1
_journal_name_full 'Acta Crystallographica Section C'
_journal_page_first o3
_journal_page_last o7
_journal_paper_doi 10.1107/S0108270108040018
_journal_volume 65
_journal_year 2009
_chemical_formula_iupac 'C44 H30 N4 O4 , 6C4 H9 N O , 2H2 O'
_chemical_formula_moiety 'C44 H30 N4 O4 , 6C4 H9 N O , 2H2 O'
_chemical_formula_sum 'C68 H88 N10 O12'
_chemical_formula_weight 1237.48
_chemical_name_systematic
;
5,10,15,20-tetrakis(4-hydroxyphenyl)porphyrin
<i>N</i>,<i>N</i>'-dimethylformamide hexasolvate dihydrate
;
_space_group_IT_number 15
_symmetry_cell_setting monoclinic
_symmetry_space_group_name_Hall '-C 2yc'
_symmetry_space_group_name_H-M 'C 1 2/c 1'
_atom_sites_solution_hydrogens geom
_atom_sites_solution_primary direct
_atom_sites_solution_secondary difmap
_audit_creation_method SHELXL97
_cell_angle_alpha 90.00
_cell_angle_beta 102.2713(10)
_cell_angle_gamma 90.00
_cell_formula_units_Z 4
_cell_length_a 35.5243(8)
_cell_length_b 6.5265(2)
_cell_length_c 29.2172(9)
_cell_measurement_reflns_used 5086
_cell_measurement_temperature 110(2)
_cell_measurement_theta_max 25.48
_cell_measurement_theta_min 1.41
_cell_volume 6619.2(3)
_computing_cell_refinement 'DENZO (Otwinowski & Minor, 1997)'
_computing_data_collection 'COLLECT (Nonius, 1999)'
_computing_data_reduction 'DENZO (Otwinowski & Minor, 1997)'
_computing_molecular_graphics
;
ORTEPIII (Burnett & Johnson, 1996) and Mercury (Macrae <i>et al.</i>,
2006)
;
_computing_publication_material 'SHELXL97 (Sheldrick, 2008)'
_computing_structure_refinement 'SHELXL97 (Sheldrick, 2008)'
_computing_structure_solution 'SIR97 (Altomare <i>et al.</i>,  1994)'
_diffrn_ambient_temperature 110(2)
_diffrn_detector_area_resol_mean 12.8
_diffrn_measured_fraction_theta_full 0.994
_diffrn_measured_fraction_theta_max 0.994
_diffrn_measurement_device_type 'Nonius KappaCCD area-detector'
_diffrn_measurement_method '1 deg. \f and \w scans'
_diffrn_radiation_monochromator graphite
_diffrn_radiation_source 'fine-focus sealed tube'
_diffrn_radiation_type MoK\a
_diffrn_radiation_wavelength 0.71073
_diffrn_reflns_av_R_equivalents 0.0500
_diffrn_reflns_av_sigmaI/netI 0.0591
_diffrn_reflns_limit_h_max 42
_diffrn_reflns_limit_h_min 0
_diffrn_reflns_limit_k_max 7
_diffrn_reflns_limit_k_min 0
_diffrn_reflns_limit_l_max 34
_diffrn_reflns_limit_l_min -35
_diffrn_reflns_number 16577
_diffrn_reflns_theta_full 25.50
_diffrn_reflns_theta_max 25.50
_diffrn_reflns_theta_min 2.47
_diffrn_standards_number 0
_exptl_absorpt_coefficient_mu 0.086
_exptl_absorpt_correction_type none
_exptl_crystal_colour red
_exptl_crystal_density_diffrn 1.242
_exptl_crystal_density_method 'not measured'
_exptl_crystal_description needle
_exptl_crystal_F_000 2648
_exptl_crystal_size_max 0.50
_exptl_crystal_size_mid 0.15
_exptl_crystal_size_min 0.15
_refine_diff_density_max 0.777
_refine_diff_density_min -0.479
_refine_ls_extinction_method none
_refine_ls_goodness_of_fit_ref 1.034
_refine_ls_hydrogen_treatment constr
_refine_ls_matrix_type full
_refine_ls_number_parameters 418
_refine_ls_number_reflns 6116
_refine_ls_number_restraints 0
_refine_ls_restrained_S_all 1.034
_refine_ls_R_factor_all 0.1034
_refine_ls_R_factor_gt 0.0688
_refine_ls_shift/su_max 0.001
_refine_ls_shift/su_mean 0.000
_refine_ls_structure_factor_coef Fsqd
_refine_ls_weighting_details 'calc w = 1/[\s^2^(Fo^2^)+(0.0425P)^2^+19.1457P] where P=(Fo^2^+2Fc^2^)/3'
_refine_ls_weighting_scheme calc
_refine_ls_wR_factor_gt 0.1381
_refine_ls_wR_factor_ref 0.1542
_reflns_number_gt 4359
_reflns_number_total 6116
_reflns_threshold_expression I>2\s(I)
_cod_data_source_file gd3260.cif
_cod_data_source_block III
_cod_original_sg_symbol_H-M 'C 2/c'
_cod_database_code 2016925
_cod_database_fobs_code 2016925

loop_
_symmetry_equiv_pos_as_xyz
'x, y, z'
'-x, y, -z+1/2'
'x+1/2, y+1/2, z'
'-x+1/2, y+1/2, -z+1/2'
'-x, -y, -z'
'x, -y, z-1/2'
'-x+1/2, -y+1/2, -z'
'x+1/2, -y+1/2, z-1/2'

loop_
_atom_site_type_symbol
_atom_site_label
_atom_site_fract_x
_atom_site_fract_y
_atom_site_fract_z
_atom_site_U_iso_or_equiv
_atom_site_adp_type
_atom_site_calc_flag
_atom_site_refinement_flags
_atom_site_occupancy
_atom_site_disorder_assembly
_atom_site_disorder_group
C C1 0.21114(7) -0.1110(4) 1.07824(8) 0.0190(5) Uani d . 1 . .
C C2 0.18595(7) 0.0466(4) 1.09006(9) 0.0228(6) Uani d . 1 . .
H H2 0.1772 0.0579 1.1185 0.027 Uiso calc R 1 . .
C C3 0.17734(7) 0.1731(4) 1.05305(9) 0.0228(6) Uani d . 1 . .
H H3 0.1614 0.2911 1.0502 0.027 Uiso calc R 1 . .
C C4 0.19723(7) 0.0944(4) 1.01820(8) 0.0190(5) Uani d . 1 . .
C C5 0.19437(7) 0.1876(4) 0.97390(8) 0.0187(5) Uani d . 1 . .
C C6 0.21534(7) 0.1279(4) 0.94078(8) 0.0200(6) Uani d . 1 . .
C C7 0.21310(7) 0.2141(4) 0.89528(8) 0.0208(6) Uani d . 1 . .
H H7 0.1980 0.3290 0.8826 0.025 Uiso calc R 1 . .
C C8 0.23633(7) 0.1027(4) 0.87340(9) 0.0221(6) Uani d . 1 . .
H H8 0.2406 0.1284 0.8429 0.026 Uiso calc R 1 . .
C C9 0.25316(7) -0.0591(4) 0.90362(8) 0.0192(5) Uani d . 1 . .
C C10 0.27562(7) -0.2215(4) 0.89262(8) 0.0193(5) Uani d . 1 . .
N N11 0.21785(6) -0.0769(3) 1.03433(7) 0.0193(5) Uani d . 1 . .
H H11 0.2324 -0.1501 1.0196 0.023 Uiso calc PR 0.50 . .
N N12 0.24047(6) -0.0356(3) 0.94474(7) 0.0180(5) Uani d . 1 . .
H H12 0.2474 -0.1131 0.9698 0.022 Uiso calc PR 0.50 . .
C C13 0.16497(7) 0.3524(4) 0.95977(8) 0.0201(6) Uani d . 1 . .
C C14 0.12583(7) 0.3075(4) 0.95262(9) 0.0271(6) Uani d . 1 . .
H H14 0.1180 0.1713 0.9572 0.033 Uiso calc R 1 . .
C C15 0.09809(8) 0.4570(4) 0.93896(10) 0.0306(7) Uani d . 1 . .
H H15 0.0716 0.4221 0.9338 0.037 Uiso calc R 1 . .
C C16 0.10887(8) 0.6570(4) 0.93277(9) 0.0271(6) Uani d . 1 . .
C C17 0.14775(7) 0.7045(4) 0.93893(9) 0.0272(6) Uani d . 1 . .
H H17 0.1555 0.8408 0.9341 0.033 Uiso calc R 1 . .
C C18 0.17518(7) 0.5537(4) 0.95200(9) 0.0241(6) Uani d . 1 . .
H H18 0.2017 0.5879 0.9558 0.029 Uiso calc R 1 . .
O O19 0.08300(5) 0.8139(3) 0.92116(8) 0.0384(5) Uani d . 1 . .
H H19 0.0605 0.7686 0.9187 0.058 Uiso calc R 1 . .
C C20 0.28576(7) -0.2143(4) 0.84547(8) 0.0199(6) Uani d . 1 . .
C C21 0.30836(7) -0.0564(4) 0.83368(8) 0.0217(6) Uani d . 1 . .
H H21 0.3162 0.0521 0.8553 0.026 Uiso calc R 1 . .
C C22 0.31965(7) -0.0542(4) 0.79092(9) 0.0239(6) Uani d . 1 . .
H H22 0.3350 0.0548 0.7835 0.029 Uiso calc R 1 . .
C C23 0.30832(7) -0.2122(4) 0.75902(9) 0.0245(6) Uani d . 1 . .
C C24 0.28455(7) -0.3669(4) 0.76948(9) 0.0246(6) Uani d . 1 . .
H H24 0.2758 -0.4723 0.7473 0.029 Uiso calc R 1 . .
C C25 0.27360(7) -0.3670(4) 0.81223(9) 0.0231(6) Uani d . 1 . .
H H25 0.2574 -0.4736 0.8191 0.028 Uiso calc R 1 . .
O O26 0.31952(6) -0.2234(3) 0.71726(6) 0.0317(5) Uani d . 1 . .
H H26 0.3364 -0.1343 0.7165 0.048 Uiso calc R 1 . .
O O27 0.00849(6) 0.7389(4) 0.90642(9) 0.0627(8) Uani d . 1 . .
H H27A -0.0099 0.6688 0.9173 0.094 Uiso d R 1 . .
H H27B -0.0045 0.8158 0.8798 0.094 Uiso d R 1 . .
O O28 -0.04741(6) 0.5393(4) 0.93692(9) 0.0519(6) Uani d . 1 . .
C C29 -0.04581(9) 0.3544(5) 0.94799(11) 0.0392(8) Uani d . 1 . .
C C30 -0.00757(9) 0.2453(6) 0.96095(14) 0.0538(10) Uani d . 1 . .
H H30A 0.0131 0.3389 0.9571 0.081 Uiso calc R 1 . .
H H30B -0.0078 0.1259 0.9406 0.081 Uiso calc R 1 . .
H H30C -0.0032 0.2003 0.9937 0.081 Uiso calc R 1 . .
N N31 -0.07745(7) 0.2487(4) 0.94935(9) 0.0360(6) Uani d . 1 . .
C C32 -0.11481(8) 0.3509(5) 0.93940(12) 0.0423(8) Uani d . 1 . .
H H32A -0.1112 0.4977 0.9349 0.063 Uiso calc R 1 . .
H H32B -0.1275 0.3308 0.9658 0.063 Uiso calc R 1 . .
H H32C -0.1309 0.2928 0.9109 0.063 Uiso calc R 1 . .
C C33 -0.07684(9) 0.0330(5) 0.96300(13) 0.0480(9) Uani d . 1 . .
H H33A -0.0663 0.0207 0.9967 0.072 Uiso calc R 1 . .
H H33B -0.0607 -0.0446 0.9458 0.072 Uiso calc R 1 . .
H H33C -0.1031 -0.0218 0.9557 0.072 Uiso calc R 1 . .
O O34 -0.03218(8) 0.9012(4) 0.82393(10) 0.0709(8) Uani d . 1 . .
C C35 -0.05666(16) 1.0450(9) 0.82158(14) 0.0814(14) Uani d . 1 . .
C C36 -0.09979(11) 1.0061(7) 0.81677(17) 0.0787(14) Uani d . 1 . .
H H36A -0.1143 1.0830 0.7899 0.118 Uiso calc R 1 . .
H H36B -0.1076 1.0511 0.8454 0.118 Uiso calc R 1 . .
H H36C -0.1051 0.8594 0.8120 0.118 Uiso calc R 1 . .
N N37 -0.04804(13) 1.2275(6) 0.82317(12) 0.0833(12) Uani d . 1 . .
C C38 -0.07399(12) 1.4063(6) 0.81956(14) 0.0619(11) Uani d . 1 . .
H H38A -0.0929 1.3834 0.8390 0.093 Uiso calc R 1 . .
H H38B -0.0874 1.4248 0.7869 0.093 Uiso calc R 1 . .
H H38C -0.0589 1.5292 0.8304 0.093 Uiso calc R 1 . .
C C39 -0.00403(12) 1.2764(8) 0.8273(2) 0.0993(18) Uani d . 1 . .
H H39A 0.0007 1.3070 0.7962 0.149 Uiso calc R 1 . .
H H39B 0.0114 1.1575 0.8404 0.149 Uiso calc R 1 . .
H H39C 0.0032 1.3950 0.8478 0.149 Uiso calc R 1 . .
O O40 0.37692(6) 0.0156(3) 0.70913(7) 0.0357(5) Uani d . 1 . .
C C41 0.37196(8) 0.1965(5) 0.69484(10) 0.0312(7) Uani d . 1 . .
C C42 0.33209(9) 0.2814(5) 0.68095(12) 0.0423(8) Uani d . 1 . .
H H42A 0.3137 0.1820 0.6885 0.063 Uiso calc R 1 . .
H H42B 0.3260 0.3088 0.6472 0.063 Uiso calc R 1 . .
H H42C 0.3304 0.4092 0.6980 0.063 Uiso calc R 1 . .
N N43 0.40173(7) 0.3143(4) 0.69138(9) 0.0402(7) Uani d . 1 . .
C C44 0.39836(11) 0.5285(5) 0.67616(15) 0.0582(11) Uani d . 1 . .
H H44A 0.3712 0.5700 0.6700 0.087 Uiso calc R 1 . .
H H44B 0.4082 0.5434 0.6475 0.087 Uiso calc R 1 . .
H H44C 0.4133 0.6154 0.7008 0.087 Uiso calc R 1 . .
C C45 0.44083(9) 0.2311(6) 0.70293(13) 0.0538(10) Uani d . 1 . .
H H45A 0.4397 0.0811 0.7021 0.081 Uiso calc R 1 . .
H H45B 0.4537 0.2766 0.7343 0.081 Uiso calc R 1 . .
H H45C 0.4553 0.2799 0.6801 0.081 Uiso calc R 1 . .

loop_
_atom_site_aniso_label
_atom_site_aniso_U_11
_atom_site_aniso_U_22
_atom_site_aniso_U_33
_atom_site_aniso_U_12
_atom_site_aniso_U_13
_atom_site_aniso_U_23
C1 0.0189(12) 0.0183(14) 0.0191(13) -0.0018(11) 0.0026(10) -0.0023(11)
C2 0.0255(14) 0.0249(15) 0.0191(13) 0.0020(12) 0.0076(11) -0.0014(11)
C3 0.0234(13) 0.0216(14) 0.0234(13) 0.0048(12) 0.0051(10) -0.0021(11)
C4 0.0182(12) 0.0172(14) 0.0208(13) -0.0014(11) 0.0020(10) -0.0017(11)
C5 0.0185(12) 0.0150(13) 0.0219(13) -0.0026(11) 0.0029(10) -0.0015(11)
C6 0.0200(13) 0.0173(14) 0.0220(13) -0.0020(11) 0.0027(10) 0.0004(11)
C7 0.0204(13) 0.0203(14) 0.0206(13) -0.0003(11) 0.0017(10) 0.0021(11)
C8 0.0251(13) 0.0221(15) 0.0191(13) -0.0003(12) 0.0052(11) 0.0016(11)
C9 0.0195(12) 0.0204(14) 0.0167(12) -0.0039(11) 0.0016(10) 0.0001(11)
C10 0.0191(12) 0.0205(14) 0.0177(12) -0.0026(11) 0.0031(10) -0.0010(11)
N11 0.0206(11) 0.0187(12) 0.0189(11) 0.0015(10) 0.0045(9) 0.0001(9)
N12 0.0204(11) 0.0170(11) 0.0171(10) 0.0007(9) 0.0049(8) -0.0010(9)
C13 0.0236(13) 0.0207(14) 0.0166(12) -0.0001(12) 0.0056(10) -0.0006(11)
C14 0.0266(14) 0.0208(15) 0.0347(15) -0.0005(13) 0.0084(12) 0.0028(12)
C15 0.0197(14) 0.0289(17) 0.0422(17) 0.0012(13) 0.0046(12) 0.0033(14)
C16 0.0286(15) 0.0218(15) 0.0294(14) 0.0085(13) 0.0030(12) 0.0038(12)
C17 0.0273(15) 0.0188(15) 0.0335(15) -0.0011(13) 0.0023(12) 0.0016(12)
C18 0.0202(13) 0.0217(15) 0.0290(14) -0.0016(12) 0.0019(11) -0.0016(12)
O19 0.0267(10) 0.0273(12) 0.0583(14) 0.0060(10) 0.0025(10) 0.0075(10)
C20 0.0197(13) 0.0201(14) 0.0187(12) 0.0021(11) 0.0017(10) 0.0012(11)
C21 0.0244(13) 0.0203(14) 0.0196(13) 0.0006(12) 0.0026(10) -0.0023(11)
C22 0.0249(14) 0.0253(15) 0.0225(13) -0.0030(12) 0.0073(11) 0.0015(12)
C23 0.0262(14) 0.0293(16) 0.0179(13) 0.0005(13) 0.0043(11) -0.0004(12)
C24 0.0283(14) 0.0266(16) 0.0180(13) -0.0010(12) 0.0031(11) -0.0043(11)
C25 0.0234(13) 0.0225(15) 0.0238(13) -0.0008(12) 0.0057(11) 0.0004(11)
O26 0.0406(12) 0.0364(12) 0.0213(9) -0.0105(10) 0.0139(8) -0.0056(9)
O27 0.0295(12) 0.0660(18) 0.0893(19) -0.0021(12) 0.0049(12) 0.0318(15)
O28 0.0400(13) 0.0383(15) 0.0778(17) 0.0015(11) 0.0132(12) 0.0124(13)
C29 0.0353(17) 0.037(2) 0.0444(18) 0.0014(16) 0.0066(14) 0.0045(15)
C30 0.0292(17) 0.050(2) 0.081(3) 0.0032(17) 0.0081(17) 0.016(2)
N31 0.0263(13) 0.0347(15) 0.0459(15) 0.0015(12) 0.0056(11) 0.0054(12)
C32 0.0295(16) 0.044(2) 0.053(2) 0.0072(15) 0.0076(14) 0.0018(16)
C33 0.0346(18) 0.035(2) 0.073(2) -0.0009(16) 0.0082(17) 0.0133(18)
O34 0.0729(18) 0.0622(19) 0.0756(19) 0.0339(16) 0.0114(15) 0.0076(15)
C35 0.117(4) 0.081(4) 0.046(2) 0.014(3) 0.015(2) 0.006(2)
C36 0.042(2) 0.086(3) 0.107(4) -0.004(2) 0.015(2) -0.004(3)
N37 0.132(4) 0.061(3) 0.054(2) 0.014(3) 0.015(2) 0.0031(19)
C38 0.071(3) 0.050(2) 0.060(2) 0.017(2) 0.005(2) 0.002(2)
C39 0.061(3) 0.092(4) 0.155(5) -0.025(3) 0.044(3) -0.015(4)
O40 0.0366(12) 0.0332(13) 0.0397(12) 0.0018(10) 0.0138(9) 0.0069(10)
C41 0.0380(17) 0.0306(17) 0.0282(15) 0.0038(15) 0.0139(13) -0.0008(13)
C42 0.0402(18) 0.0356(19) 0.053(2) 0.0073(16) 0.0136(15) 0.0031(16)
N43 0.0391(15) 0.0339(15) 0.0536(17) -0.0033(13) 0.0237(13) 0.0002(13)
C44 0.071(3) 0.0285(19) 0.087(3) -0.0064(18) 0.044(2) -0.0013(19)
C45 0.0380(19) 0.058(2) 0.070(2) -0.0039(18) 0.0222(17) 0.002(2)

loop_
_atom_type_symbol
_atom_type_description
_atom_type_scat_dispersion_real
_atom_type_scat_dispersion_imag
_atom_type_scat_source
C C 0.0033 0.0016 'International Tables Vol C Tables 4.2.6.8 and 6.1.1.4'
H H 0.0000 0.0000 'International Tables Vol C Tables 4.2.6.8 and 6.1.1.4'
N N 0.0061 0.0033 'International Tables Vol C Tables 4.2.6.8 and 6.1.1.4'
O O 0.0106 0.0060 'International Tables Vol C Tables 4.2.6.8 and 6.1.1.4'

loop_
_geom_angle_atom_site_label_1
_geom_angle_atom_site_label_2
_geom_angle_atom_site_label_3
_geom_angle_site_symmetry_1
_geom_angle_site_symmetry_3
_geom_angle
_geom_angle_publ_flag
N11 C1 C10 . 7_547 126.2(2) ?
N11 C1 C2 . . 110.2(2) ?
C10 C1 C2 7_547 . 123.4(2) ?
C3 C2 C1 . . 106.9(2) ?
C3 C2 H2 . . 126.6 ?
C1 C2 H2 . . 126.6 ?
C2 C3 C4 . . 106.6(2) ?
C2 C3 H3 . . 126.7 ?
C4 C3 H3 . . 126.7 ?
N11 C4 C5 . . 126.7(2) ?
N11 C4 C3 . . 110.7(2) ?
C5 C4 C3 . . 122.6(2) ?
C6 C5 C4 . . 124.7(2) ?
C6 C5 C13 . . 117.0(2) ?
C4 C5 C13 . . 118.2(2) ?
N12 C6 C5 . . 126.0(2) ?
N12 C6 C7 . . 106.8(2) ?
C5 C6 C7 . . 127.0(2) ?
C8 C7 C6 . . 107.9(2) ?
C8 C7 H7 . . 126.0 ?
C6 C7 H7 . . 126.0 ?
C7 C8 C9 . . 108.8(2) ?
C7 C8 H8 . . 125.6 ?
C9 C8 H8 . . 125.6 ?
N12 C9 C10 . . 126.2(2) ?
N12 C9 C8 . . 106.6(2) ?
C10 C9 C8 . . 127.0(2) ?
C9 C10 C1 . 7_547 125.6(2) ?
C9 C10 C20 . . 116.5(2) ?
C1 C10 C20 7_547 . 117.9(2) ?
C4 N11 C1 . . 105.6(2) ?
C4 N11 H11 . . 127.2 ?
C1 N11 H11 . . 127.2 ?
C9 N12 C6 . . 109.8(2) ?
C9 N12 H12 . . 125.1 ?
C6 N12 H12 . . 125.1 ?
C14 C13 C18 . . 117.4(2) ?
C14 C13 C5 . . 120.4(2) ?
C18 C13 C5 . . 122.2(2) ?
C15 C14 C13 . . 121.5(3) ?
C15 C14 H14 . . 119.3 ?
C13 C14 H14 . . 119.3 ?
C14 C15 C16 . . 120.2(3) ?
C14 C15 H15 . . 119.9 ?
C16 C15 H15 . . 119.9 ?
O19 C16 C15 . . 123.2(2) ?
O19 C16 C17 . . 117.5(2) ?
C15 C16 C17 . . 119.3(2) ?
C18 C17 C16 . . 120.1(3) ?
C18 C17 H17 . . 120.0 ?
C16 C17 H17 . . 120.0 ?
C17 C18 C13 . . 121.6(2) ?
C17 C18 H18 . . 119.2 ?
C13 C18 H18 . . 119.2 ?
C16 O19 H19 . . 109.5 ?
C25 C20 C21 . . 117.8(2) ?
C25 C20 C10 . . 121.3(2) ?
C21 C20 C10 . . 121.0(2) ?
C22 C21 C20 . . 121.4(2) ?
C22 C21 H21 . . 119.3 ?
C20 C21 H21 . . 119.3 ?
C23 C22 C21 . . 119.8(2) ?
C23 C22 H22 . . 120.1 ?
C21 C22 H22 . . 120.1 ?
O26 C23 C22 . . 122.8(2) ?
O26 C23 C24 . . 117.6(2) ?
C22 C23 C24 . . 119.6(2) ?
C25 C24 C23 . . 119.9(2) ?
C25 C24 H24 . . 120.1 ?
C23 C24 H24 . . 120.1 ?
C24 C25 C20 . . 121.5(2) ?
C24 C25 H25 . . 119.2 ?
C20 C25 H25 . . 119.2 ?
C23 O26 H26 . . 109.5 ?
H27A O27 H27B . . 107.0 ?
O28 C29 N31 . . 121.2(3) ?
O28 C29 C30 . . 120.7(3) ?
N31 C29 C30 . . 118.1(3) ?
C29 C30 H30A . . 109.5 ?
C29 C30 H30B . . 109.5 ?
H30A C30 H30B . . 109.5 ?
C29 C30 H30C . . 109.5 ?
H30A C30 H30C . . 109.5 ?
H30B C30 H30C . . 109.5 ?
C29 N31 C32 . . 119.8(3) ?
C29 N31 C33 . . 123.0(3) ?
C32 N31 C33 . . 117.1(3) ?
N31 C32 H32A . . 109.5 ?
N31 C32 H32B . . 109.5 ?
H32A C32 H32B . . 109.5 ?
N31 C32 H32C . . 109.5 ?
H32A C32 H32C . . 109.5 ?
H32B C32 H32C . . 109.5 ?
N31 C33 H33A . . 109.5 ?
N31 C33 H33B . . 109.5 ?
H33A C33 H33B . . 109.5 ?
N31 C33 H33C . . 109.5 ?
H33A C33 H33C . . 109.5 ?
H33B C33 H33C . . 109.5 ?
N37 C35 O34 . . 123.5(5) ?
N37 C35 C36 . . 113.6(5) ?
O34 C35 C36 . . 122.9(5) ?
C35 C36 H36A . . 109.5 ?
C35 C36 H36B . . 109.5 ?
H36A C36 H36B . . 109.5 ?
C35 C36 H36C . . 109.5 ?
H36A C36 H36C . . 109.5 ?
H36B C36 H36C . . 109.5 ?
C35 N37 C38 . . 128.1(5) ?
C35 N37 C39 . . 115.8(5) ?
C38 N37 C39 . . 116.1(4) ?
N37 C38 H38A . . 109.5 ?
N37 C38 H38B . . 109.5 ?
H38A C38 H38B . . 109.5 ?
N37 C38 H38C . . 109.5 ?
H38A C38 H38C . . 109.5 ?
H38B C38 H38C . . 109.5 ?
N37 C39 H39A . . 109.5 ?
N37 C39 H39B . . 109.5 ?
H39A C39 H39B . . 109.5 ?
N37 C39 H39C . . 109.5 ?
H39A C39 H39C . . 109.5 ?
H39B C39 H39C . . 109.5 ?
O40 C41 N43 . . 120.9(3) ?
O40 C41 C42 . . 119.9(3) ?
N43 C41 C42 . . 119.2(3) ?
C41 C42 H42A . . 109.5 ?
C41 C42 H42B . . 109.5 ?
H42A C42 H42B . . 109.5 ?
C41 C42 H42C . . 109.5 ?
H42A C42 H42C . . 109.5 ?
H42B C42 H42C . . 109.5 ?
C41 N43 C45 . . 120.0(3) ?
C41 N43 C44 . . 124.1(3) ?
C45 N43 C44 . . 115.9(3) ?
N43 C44 H44A . . 109.5 ?
N43 C44 H44B . . 109.5 ?
H44A C44 H44B . . 109.5 ?
N43 C44 H44C . . 109.5 ?
H44A C44 H44C . . 109.5 ?
H44B C44 H44C . . 109.5 ?
N43 C45 H45A . . 109.5 ?
N43 C45 H45B . . 109.5 ?
H45A C45 H45B . . 109.5 ?
N43 C45 H45C . . 109.5 ?
H45A C45 H45C . . 109.5 ?
H45B C45 H45C . . 109.5 ?

loop_
_geom_bond_atom_site_label_1
_geom_bond_atom_site_label_2
_geom_bond_site_symmetry_2
_geom_bond_distance
_geom_bond_publ_flag
C1 N11 . 1.372(3) ?
C1 C10 7_547 1.404(4) ?
C1 C2 . 1.452(4) ?
C2 C3 . 1.343(4) ?
C2 H2 . 0.9500 ?
C3 C4 . 1.451(3) ?
C3 H3 . 0.9500 ?
C4 N11 . 1.365(3) ?
C4 C5 . 1.414(3) ?
C5 C6 . 1.396(3) ?
C5 C13 . 1.495(4) ?
C6 N12 . 1.380(3) ?
C6 C7 . 1.430(3) ?
C7 C8 . 1.357(4) ?
C7 H7 . 0.9500 ?
C8 C9 . 1.424(4) ?
C8 H8 . 0.9500 ?
C9 N12 . 1.379(3) ?
C9 C10 . 1.404(4) ?
C10 C1 7_547 1.404(4) ?
C10 C20 . 1.497(3) ?
N11 H11 . 0.8800 ?
N12 H12 . 0.8800 ?
C13 C14 . 1.393(4) ?
C13 C18 . 1.394(4) ?
C14 C15 . 1.384(4) ?
C14 H14 . 0.9500 ?
C15 C16 . 1.383(4) ?
C15 H15 . 0.9500 ?
C16 O19 . 1.370(3) ?
C16 C17 . 1.389(4) ?
C17 C18 . 1.380(4) ?
C17 H17 . 0.9500 ?
C18 H18 . 0.9500 ?
O19 H19 . 0.8400 ?
C20 C25 . 1.395(4) ?
C20 C21 . 1.394(4) ?
C21 C22 . 1.391(3) ?
C21 H21 . 0.9500 ?
C22 C23 . 1.391(4) ?
C22 H22 . 0.9500 ?
C23 O26 . 1.364(3) ?
C23 C24 . 1.391(4) ?
C24 C25 . 1.385(3) ?
C24 H24 . 0.9500 ?
C25 H25 . 0.9500 ?
O26 H26 . 0.8400 ?
O27 H27A . 0.9074 ?
O27 H27B . 0.9569 ?
O28 C29 . 1.248(4) ?
C29 N31 . 1.327(4) ?
C29 C30 . 1.509(4) ?
C30 H30A . 0.9800 ?
C30 H30B . 0.9800 ?
C30 H30C . 0.9800 ?
N31 C32 . 1.458(4) ?
N31 C33 . 1.462(4) ?
C32 H32A . 0.9800 ?
C32 H32B . 0.9800 ?
C32 H32C . 0.9800 ?
C33 H33A . 0.9800 ?
C33 H33B . 0.9800 ?
C33 H33C . 0.9800 ?
O34 C35 . 1.271(6) ?
C35 N37 . 1.228(6) ?
C35 C36 . 1.530(6) ?
C36 H36A . 0.9800 ?
C36 H36B . 0.9800 ?
C36 H36C . 0.9800 ?
N37 C38 . 1.477(5) ?
N37 C39 . 1.575(6) ?
C38 H38A . 0.9800 ?
C38 H38B . 0.9800 ?
C38 H38C . 0.9800 ?
C39 H39A . 0.9800 ?
C39 H39B . 0.9800 ?
C39 H39C . 0.9800 ?
O40 C41 . 1.252(3) ?
C41 N43 . 1.329(4) ?
C41 C42 . 1.494(4) ?
C42 H42A . 0.9800 ?
C42 H42B . 0.9800 ?
C42 H42C . 0.9800 ?
N43 C45 . 1.463(4) ?
N43 C44 . 1.464(4) ?
C44 H44A . 0.9800 ?
C44 H44B . 0.9800 ?
C44 H44C . 0.9800 ?
C45 H45A . 0.9800 ?
C45 H45B . 0.9800 ?
C45 H45C . 0.9800 ?

loop_
_geom_hbond_atom_site_label_D
_geom_hbond_atom_site_label_H
_geom_hbond_atom_site_label_A
_geom_hbond_site_symmetry_A
_geom_hbond_distance_DH
_geom_hbond_distance_HA
_geom_hbond_distance_DA
_geom_hbond_angle_DHA
O19 H19 O27 . 0.84 1.82 2.636(3) 164
O26 H26 O40 . 0.84 1.79 2.618(3) 168
O27 H27A O28 . 0.91 1.77 2.681(3) 177
O27 H27B O34 . 0.96 1.81 2.745(4) 166
